data_7031719
loop_
_publ_author_name
'Heinl, S.'
'Scheer, M.'

_publ_section_title
;
 Low temperature activation of S8, Sered and \a-Te with [Cp(BIG)Fe(CO)2]
 radicals.
;
_journal_issue 43
_journal_name_full 'Dalton transactions (Cambridge, England : 2003)'
_journal_page_first 16139
_journal_page_last 16142
_journal_paper_doi 10.1039/c4dt01764a
_journal_volume 43
_journal_year 2014
_chemical_compound_source 'see text'
_chemical_formula_moiety 'C112 H130 Fe2 O2 Se4'
_chemical_formula_sum 'C112 H130 Fe2 O2 Se4'
_chemical_formula_weight 1935.70
_chemical_name_systematic ?
_space_group_IT_number 14
_symmetry_cell_setting monoclinic
_symmetry_Int_Tables_number 14
_symmetry_space_group_name_Hall '-P 2ybc'
_symmetry_space_group_name_H-M 'P 1 21/c 1'
_atom_sites_solution_hydrogens geom
_atom_sites_solution_primary direct
_atom_sites_solution_secondary difmap
_cell_angle_alpha 90
_cell_angle_beta 114.394(1)
_cell_angle_gamma 90
_cell_formula_units_Z 2
_cell_length_a 13.4614(1)
_cell_length_b 28.5802(2)
_cell_length_c 13.7406(1)
_cell_measurement_reflns_used 11254
_cell_measurement_temperature 123.0(2)
_cell_measurement_theta_max 66.4319
_cell_measurement_theta_min 3.5290
_cell_volume 4814.48(7)
_computing_cell_refinement
;
CrysAlisPro, Agilent Technologies,
Version 1.171.36.21 (release 14-08-2012 CrysAlis171 .NET)
(compiled Sep 14 2012,17:21:16)
;
_computing_data_collection
;
CrysAlisPro, Agilent Technologies,
Version 1.171.36.21 (release 14-08-2012 CrysAlis171 .NET)
(compiled Sep 14 2012,17:21:16)
;
_computing_data_reduction
;
CrysAlisPro, Agilent Technologies,
Version 1.171.36.21 (release 14-08-2012 CrysAlis171 .NET)
(compiled Sep 14 2012,17:21:16)
;
_computing_molecular_graphics 'SXGRAPH (Farrugia, 1999)'
_computing_publication_material 'PLATON (Spek, 2003)'
_computing_structure_refinement 'SHELXL-97 (Sheldrick, 1997)'
_computing_structure_solution 'SIR-97 (Altomare, 1999)'
_diffrn_ambient_temperature 123.0(2)
_diffrn_detector_area_resol_mean 10.5431
_diffrn_measured_fraction_theta_full 0.972
_diffrn_measured_fraction_theta_max 0.972
_diffrn_measurement_device_type 'Xcalibur, Ruby, Gemini ultra'
_diffrn_measurement_method '\w scans'
_diffrn_radiation_monochromator mirror
_diffrn_radiation_probe x-ray
_diffrn_radiation_source 'Enhance Ultra (Cu) X-ray Source'
_diffrn_radiation_type CuK\a
_diffrn_radiation_wavelength 1.54178
_diffrn_reflns_av_R_equivalents 0.0224
_diffrn_reflns_av_unetI/netI 0.0272
_diffrn_reflns_limit_h_max 14
_diffrn_reflns_limit_h_min -15
_diffrn_reflns_limit_k_max 22
_diffrn_reflns_limit_k_min -33
_diffrn_reflns_limit_l_max 16
_diffrn_reflns_limit_l_min -13
_diffrn_reflns_number 20789
_diffrn_reflns_reduction_process
;
;
_diffrn_reflns_theta_full 66.54
_diffrn_reflns_theta_max 66.54
_diffrn_reflns_theta_min 3.61
_exptl_absorpt_coefficient_mu 4.518
_exptl_absorpt_correction_T_max 0.834
_exptl_absorpt_correction_T_min 0.459
_exptl_absorpt_correction_type analytical
_exptl_absorpt_process_details
;
CrysAlisPro, Agilent Technologies,
Version 1.171.36.21 (release 14-08-2012 CrysAlis171 .NET)
(compiled Sep 14 2012,17:21:16)
Analytical numeric absorption correction using a multifaceted crystal
            model based on expressions derived by R.C. Clark & J.S. Reid.
(Clark, R. C. & Reid, J. S. (1995). Acta Cryst. A51, 887-897)
;
_exptl_crystal_colour brown
_exptl_crystal_density_diffrn 1.335
_exptl_crystal_density_method 'Not Measured'
_exptl_crystal_description plate
_exptl_crystal_F_000 2012
_exptl_crystal_size_max 0.2376
_exptl_crystal_size_mid 0.1647
_exptl_crystal_size_min 0.0393
_refine_diff_density_max 1.000
_refine_diff_density_min -0.787
_refine_diff_density_rms 0.092
_refine_ls_extinction_method none
_refine_ls_goodness_of_fit_ref 1.062
_refine_ls_hydrogen_treatment constr
_refine_ls_matrix_type full
_refine_ls_number_parameters 640
_refine_ls_number_reflns 8255
_refine_ls_number_restraints 134
_refine_ls_restrained_S_all 1.081
_refine_ls_R_factor_all 0.0556
_refine_ls_R_factor_gt 0.0491
_refine_ls_shift/su_max 0.001
_refine_ls_shift/su_mean 0.000
_refine_ls_structure_factor_coef Fsqd
_refine_ls_weighting_details 'calc w=1/[\s^2^(Fo^2^)+(0.1039P)^2^+1.9012P] where P=(Fo^2^+2Fc^2^)/3'
_refine_ls_weighting_scheme calc
_refine_ls_wR_factor_gt 0.1479
_refine_ls_wR_factor_ref 0.1515
_reflns_number_gt 6808
_reflns_number_total 8255
_reflns_threshold_expression >2\s(i)
_cod_data_source_file c4dt01764a2.cif
_cod_data_source_block 2b
_cod_depositor_comments
;
The following automatic conversions were performed:

'_symmetry_cell_setting' value 'Monoclinic' changed to 'monoclinic'
according to
/usr/data/users/saulius/crontab/automatic-downloads/rss-feeds/RSC/lib/dictionaries/cif_core.dic
dictionary named 'cif_core.dic' version 2.4.2 from 2011-04-26.

Automatic conversion script
Id: cif_fix_values 2281 2013-09-26 08:29:07Z andrius 

 Adding full bibliography for 7031718--7031724.cif.
;
_cod_original_sg_symbol_H-M 'P 21/c'
_cod_database_code 7031719

loop_
_symmetry_equiv_pos_site_id
_symmetry_equiv_pos_as_xyz
1 x,y,z
2 -x,1/2+y,1/2-z
3 -x,-y,-z
4 x,1/2-y,1/2+z

loop_
_atom_site_aniso_label
_atom_site_aniso_U_11
_atom_site_aniso_U_22
_atom_site_aniso_U_33
_atom_site_aniso_U_23
_atom_site_aniso_U_13
_atom_site_aniso_U_12
Se1 0.0381(2) 0.0482(3) 0.0337(2) -0.0019(2) 0.0173(2) -0.0108(2)
Se2 0.0315(2) 0.0646(3) 0.0322(2) 0.0001(2) 0.0136(2) -0.0067(2)
Fe1 0.0237(3) 0.0312(3) 0.0298(3) 0.0010(2) 0.0114(2) -0.0032(2)
O1 0.0514(17) 0.0381(15) 0.0464(16) 0.0104(13) 0.0245(14) 0.0055(13)
C1 0.0223(17) 0.0309(18) 0.0280(17) 0.0021(14) 0.0108(14) -0.0023(14)
C2 0.0259(18) 0.0310(18) 0.0245(16) -0.0002(13) 0.0115(14) -0.0009(14)
C3 0.0242(17) 0.0348(19) 0.0302(17) 0.0001(14) 0.0139(14) -0.0011(14)
C4 0.0255(18) 0.0354(19) 0.0315(18) 0.0045(15) 0.0117(15) -0.0009(15)
C5 0.0223(17) 0.0355(19) 0.0281(17) 0.0016(14) 0.0108(14) -0.0040(14)
C6 0.0234(17) 0.0289(18) 0.0349(18) 0.0007(14) 0.0134(15) -0.0033(14)
C7 0.035(2) 0.0324(19) 0.039(2) 0.0029(16) 0.0176(17) 0.0017(16)
C8 0.0291(19) 0.038(2) 0.0370(19) 0.0039(16) 0.0164(16) 0.0000(16)
C9 0.048(2) 0.034(2) 0.056(3) -0.0030(18) 0.031(2) -0.0002(18)
C10 0.029(2) 0.044(2) 0.045(2) 0.0134(18) 0.0162(17) 0.0060(17)
C11 0.034(2) 0.036(2) 0.063(3) 0.0103(19) 0.029(2) 0.0043(17)
C12 0.053(3) 0.044(2) 0.078(3) 0.015(2) 0.039(3) 0.015(2)
C13 0.049(3) 0.039(2) 0.069(3) 0.007(2) 0.034(2) 0.0074(19)
C14 0.057(3) 0.042(2) 0.079(3) 0.011(2) 0.036(3) 0.014(2)
C15 0.087(4) 0.043(3) 0.127(6) 0.022(3) 0.057(4) 0.012(3)
C16 0.0224(17) 0.0328(18) 0.0286(17) 0.0005(14) 0.0096(14) -0.0032(14)
C17 0.0287(19) 0.040(2) 0.0372(19) -0.0050(16) 0.0153(16) -0.0048(16)
C18 0.0283(19) 0.048(2) 0.0298(18) -0.0051(16) 0.0128(16) -0.0052(16)
C19 0.040(2) 0.054(3) 0.041(2) -0.0149(19) 0.0195(18) -0.015(2)
C20 0.025(2) 0.077(3) 0.040(2) -0.008(2) 0.0164(17) -0.007(2)
C21 0.032(2) 0.080(3) 0.040(2) -0.016(2) 0.0155(18) -0.023(2)
C22 0.034(2) 0.115(5) 0.065(3) -0.035(3) 0.023(2) -0.037(3)
C23 0.024(3) 0.103(5) 0.064(4) -0.042(4) 0.018(3) -0.018(3)
C24 0.042(4) 0.069(5) 0.061(4) -0.022(4) 0.019(3) -0.006(4)
C25 0.045(3) 0.102(5) 0.047(3) -0.032(3) 0.009(3) 0.001(3)
C26 0.0287(19) 0.0302(19) 0.0374(19) 0.0010(15) 0.0145(16) 0.0022(15)
C27 0.041(2) 0.036(2) 0.047(2) -0.0033(17) 0.0224(19) -0.0055(17)
C28 0.044(2) 0.039(2) 0.053(2) 0.0034(18) 0.028(2) 0.0030(18)
C29 0.054(3) 0.037(2) 0.058(3) 0.003(2) 0.023(2) -0.006(2)
C30 0.057(3) 0.043(2) 0.061(3) -0.002(2) 0.030(2) 0.010(2)
C31 0.058(3) 0.034(2) 0.055(3) -0.0023(19) 0.021(2) 0.004(2)
C32 0.078(4) 0.032(2) 0.077(3) -0.004(2) 0.027(3) 0.002(2)
C33 0.051(4) 0.047(3) 0.067(4) -0.012(3) 0.031(3) 0.009(3)
C34 0.061(5) 0.049(4) 0.073(5) -0.018(4) 0.030(4) 0.003(3)
C35 0.072(5) 0.066(4) 0.071(5) -0.004(4) 0.029(4) 0.013(4)
C36 0.0219(18) 0.043(2) 0.039(2) 0.0039(17) 0.0113(15) 0.0028(16)
C37 0.038(2) 0.069(3) 0.058(3) 0.025(2) 0.022(2) 0.010(2)
C38 0.0254(19) 0.038(2) 0.0347(19) 0.0025(15) 0.0098(15) 0.0014(15)
C39 0.038(2) 0.075(3) 0.063(3) 0.024(3) 0.015(2) 0.019(2)
C40 0.028(2) 0.057(3) 0.046(2) -0.0023(19) 0.0189(18) 0.0007(18)
C41 0.027(2) 0.068(3) 0.053(3) 0.001(2) 0.0101(19) 0.008(2)
C42 0.031(2) 0.085(4) 0.065(3) 0.000(3) 0.012(2) 0.018(2)
C43 0.054(3) 0.101(4) 0.082(4) -0.004(3) 0.017(3) 0.029(3)
C44 0.039(4) 0.120(5) 0.075(5) -0.011(4) 0.020(4) 0.023(3)
C45 0.051(5) 0.128(7) 0.093(6) 0.005(5) 0.037(4) 0.024(5)
C46 0.0289(18) 0.0356(19) 0.0336(18) -0.0029(15) 0.0178(15) -0.0069(15)
C47 0.0306(19) 0.048(2) 0.0325(18) -0.0054(16) 0.0168(16) -0.0088(17)
C48 0.034(2) 0.038(2) 0.041(2) -0.0022(16) 0.0195(17) -0.0077(16)
C49 0.034(2) 0.057(3) 0.046(2) -0.020(2) 0.0212(18) -0.0179(19)
C50 0.053(3) 0.035(2) 0.059(3) -0.0019(19) 0.033(2) -0.0075(19)
C51 0.048(3) 0.041(2) 0.063(3) -0.019(2) 0.034(2) -0.020(2)
C52 0.084(4) 0.056(3) 0.109(5) -0.024(3) 0.044(4) -0.040(3)
C53 0.069(6) 0.093(5) 0.118(7) -0.008(5) 0.036(5) -0.008(4)
C54 0.089(6) 0.075(5) 0.111(7) -0.023(5) 0.035(5) -0.002(4)
C55 0.080(6) 0.122(7) 0.124(8) -0.030(6) 0.033(6) 0.021(6)
C56 0.035(2) 0.037(2) 0.038(2) -0.0044(18) 0.0194(17) -0.0047(17)
C35B 0.064(9) 0.066(9) 0.062(9) -0.002(6) 0.030(7) -0.006(6)
C44B 0.045(5) 0.077(6) 0.087(6) 0.001(6) 0.029(5) 0.018(5)
C23B 0.033(7) 0.060(8) 0.043(7) -0.005(6) 0.012(6) -0.011(6)
C24B 0.029(5) 0.029(5) 0.029(5) -0.0003(10) 0.012(2) 0.0002(11)
C25B 0.051(9) 0.071(9) 0.086(10) 0.000(8) 0.028(8) 0.001(7)
C33B 0.107(12) 0.064(10) 0.085(11) -0.012(8) 0.024(9) 0.003(9)
C34B 0.072(13) 0.045(10) 0.046(10) 0.006(8) 0.029(10) 0.021(10)
C53B 0.074(7) 0.070(7) 0.087(8) -0.006(6) 0.040(6) -0.018(6)
C54B 0.121(10) 0.098(9) 0.117(10) 0.003(8) 0.060(8) -0.026(8)
C45B 0.055(6) 0.067(7) 0.093(8) 0.002(6) 0.040(6) 0.004(6)
C55B 0.109(9) 0.102(9) 0.107(9) 0.015(7) 0.059(8) 0.006(7)

loop_
_atom_site_label
_atom_site_type_symbol
_atom_site_thermal_displace_type
_atom_site_fract_x
_atom_site_fract_y
_atom_site_fract_z
_atom_site_occupancy
_atom_site_U_iso_or_equiv
_atom_site_calc_flag
_atom_site_refinement_flags
_atom_site_disorder_assembly
_atom_site_disorder_group
Se1 Se Uani 1.11636(3) 0.04116(1) 0.96996(3) 1.000 0.0392(1) d . . .
Se2 Se Uani 0.86105(3) -0.02023(2) 0.86178(3) 1.000 0.0426(1) d . . .
Fe1 Fe Uani 1.02250(4) -0.01387(2) 0.83491(4) 1.000 0.0281(2) d . . .
O1 O Uani 1.1110(2) -0.08832(10) 0.9911(2) 1.000 0.0439(9) d . . .
C1 C Uani 0.9571(3) 0.02515(12) 0.6879(3) 1.000 0.0269(10) d . . .
C2 C Uani 0.9236(3) -0.02259(12) 0.6630(3) 1.000 0.0268(10) d . . .
C3 C Uani 1.0188(3) -0.05116(13) 0.6994(3) 1.000 0.0289(10) d . . .
C4 C Uani 1.1132(3) -0.02083(13) 0.7400(3) 1.000 0.0308(11) d . . .
C5 C Uani 1.0752(3) 0.02633(13) 0.7306(3) 1.000 0.0285(10) d . . .
C6 C Uani 0.8849(3) 0.06690(12) 0.6649(3) 1.000 0.0286(10) d . . .
C7 C Uani 0.8875(3) 0.09696(13) 0.7455(3) 1.000 0.0347(11) d . . .
C8 C Uani 0.8156(3) 0.07767(13) 0.5594(3) 1.000 0.0338(11) d . . .
C9 C Uani 0.8252(3) 0.13773(14) 0.7204(4) 1.000 0.0428(14) d . . .
C10 C Uani 0.7546(3) 0.11868(14) 0.5358(3) 1.000 0.0390(12) d . . .
C11 C Uani 0.7596(3) 0.14950(14) 0.6160(4) 1.000 0.0414(14) d . . .
C12 C Uani 0.6976(4) 0.19502(16) 0.5908(4) 1.000 0.0544(16) d . . .
C13 C Uani 0.7505(4) 0.23260(15) 0.5480(4) 1.000 0.0491(16) d . . .
C14 C Uani 0.6939(4) 0.27982(16) 0.5292(4) 1.000 0.0567(16) d . . .
C15 C Uani 0.7410(5) 0.31534(18) 0.4798(6) 1.000 0.081(3) d . . .
C16 C Uani 0.8105(3) -0.03942(12) 0.5979(3) 1.000 0.0282(10) d . . .
C17 C Uani 0.7948(3) -0.07279(13) 0.5188(3) 1.000 0.0347(11) d . . .
C18 C Uani 0.7190(3) -0.02206(14) 0.6088(3) 1.000 0.0351(11) d . . .
C19 C Uani 0.6907(3) -0.08867(16) 0.4534(3) 1.000 0.0441(14) d . . .
C20 C Uani 0.6162(3) -0.03928(17) 0.5450(3) 1.000 0.0464(14) d . . .
C21 C Uani 0.6000(3) -0.07286(19) 0.4669(3) 1.000 0.0505(14) d . B .
C22 C Uani 0.4845(4) -0.0905(2) 0.3990(4) 1.000 0.071(2) d . . .
C23 C Uani 0.4246(5) -0.0610(3) 0.2902(5) 0.750 0.064(2) d UP B 1
C24 C Uani 0.4708(6) -0.0677(3) 0.2077(7) 0.750 0.058(3) d UP B 1
C25 C Uani 0.4099(6) -0.0421(3) 0.1079(5) 0.750 0.068(2) d UP B 1
C26 C Uani 1.0229(3) -0.10294(13) 0.6890(3) 1.000 0.0318(11) d . . .
C27 C Uani 0.9704(3) -0.13300(14) 0.7314(3) 1.000 0.0399(12) d . . .
C28 C Uani 1.0769(3) -0.12234(14) 0.6317(3) 1.000 0.0427(12) d . . .
C29 C Uani 0.9730(4) -0.18105(15) 0.7172(4) 1.000 0.0497(16) d . . .
C30 C Uani 1.0782(4) -0.16997(15) 0.6168(4) 1.000 0.0518(16) d . . .
C31 C Uani 1.0266(4) -0.20022(15) 0.6595(4) 1.000 0.0498(16) d . . .
C32 C Uani 1.0231(5) -0.25225(16) 0.6386(5) 1.000 0.0640(18) d D . .
C33 C Uani 0.9390(5) -0.2661(2) 0.5302(5) 0.750 0.053(2) d DP . 1
C34 C Uani 0.9244(6) -0.3196(2) 0.5165(7) 0.750 0.060(3) d DP . 1
C35 C Uani 0.8271(7) -0.3325(3) 0.4170(6) 0.750 0.070(3) d DP . 1
C36 C Uani 1.2260(3) -0.03738(14) 0.7651(3) 1.000 0.0351(11) d . . .
C37 C Uani 1.2759(4) -0.07358(18) 0.8370(4) 1.000 0.0543(16) d . . .
C38 C Uani 1.2798(3) -0.02008(13) 0.7051(3) 1.000 0.0336(11) d . . .
C39 C Uani 1.3768(4) -0.0909(2) 0.8503(4) 1.000 0.0606(16) d . . .
C40 C Uani 1.3804(3) -0.03824(16) 0.7181(3) 1.000 0.0425(14) d . . .
C41 C Uani 1.4317(3) -0.07308(18) 0.7922(4) 1.000 0.0515(16) d D . .
C42 C Uani 1.5404(4) -0.0940(2) 0.8054(4) 1.000 0.0629(18) d D . .
C43 C Uani 1.5282(4) -0.1302(2) 0.7161(5) 1.000 0.083(2) d DU . .
C44 C Uani 1.4512(7) -0.1757(4) 0.7217(8) 0.600 0.079(3) d DUP . 1
C45 C Uani 1.4956(8) -0.2072(4) 0.8124(9) 0.600 0.088(3) d DUP . 1
C46 C Uani 1.1424(3) 0.06940(13) 0.7507(3) 1.000 0.0311(11) d . . .
C47 C Uani 1.2479(3) 0.07154(14) 0.8335(3) 1.000 0.0358(11) d . . .
C48 C Uani 1.1041(3) 0.10774(13) 0.6826(3) 1.000 0.0363(12) d . . .
C49 C Uani 1.3107(3) 0.11157(16) 0.8465(3) 1.000 0.0441(14) d . . .
C50 C Uani 1.1687(4) 0.14710(15) 0.6961(4) 1.000 0.0457(16) d . . .
C51 C Uani 1.2726(4) 0.14946(15) 0.7782(4) 1.000 0.0470(16) d . . .
C52 C Uani 1.3414(5) 0.1929(2) 0.7923(6) 1.000 0.082(2) d . . .
C53 C Uani 1.3056(9) 0.2311(4) 0.8667(11) 0.600 0.094(3) d UP . 1
C54 C Uani 1.3682(10) 0.2704(4) 0.8897(11) 0.600 0.094(3) d UP . 1
C55 C Uani 1.3370(10) 0.2986(5) 0.9618(11) 0.600 0.112(4) d UP . 1
C56 C Uani 1.0768(3) -0.05959(14) 0.9299(3) 1.000 0.0352(12) d . . .
C35B C Uani 0.919(2) -0.3282(9) 0.468(2) 0.250 0.063(5) d DUP . 2
C44B C Uani 1.6515(9) -0.1380(5) 0.7148(11) 0.400 0.069(3) d DUP . 2
C23B C Uani 0.4652(14) -0.1159(7) 0.2983(13) 0.250 0.047(4) d UP B 2
C24B C Uani 0.4723(18) -0.0862(6) 0.2176(17) 0.250 0.029(3) d UP B 2
C25B C Uani 0.3829(18) -0.0493(8) 0.183(2) 0.250 0.069(5) d UP B 2
C33B C Uani 0.8988(16) -0.2667(7) 0.570(2) 0.250 0.091(6) d DUP . 2
C34B C Uani 0.8640(17) -0.3205(5) 0.5440(14) 0.250 0.053(6) d DP . 2
C53B C Uani 1.3703(13) 0.2060(5) 0.7056(13) 0.400 0.075(4) d UP . 2
C54B C Uani 1.4416(18) 0.2462(7) 0.7140(17) 0.400 0.108(6) d UP . 2
C45B C Uani 1.6456(11) -0.1702(5) 0.6264(12) 0.400 0.069(4) d DUP . 2
C55B C Uani 1.4540(16) 0.2625(7) 0.6206(16) 0.400 0.101(5) d UP . 2
H7 H Uiso 0.93100 0.08980 0.81660 1.000 0.0420 c R . .
H8 H Uiso 0.81020 0.05730 0.50460 1.000 0.0410 c R . .
H17 H Uiso 0.85480 -0.08460 0.50960 1.000 0.0420 c R . .
H18 H Uiso 0.72680 0.00110 0.65890 1.000 0.0420 c R . .
H19 H Uiso 0.68200 -0.11020 0.39980 1.000 0.0530 c R . .
H20 H Uiso 0.55620 -0.02800 0.55500 1.000 0.0550 c R . .
H23A H Uiso 0.44140 -0.08860 0.44060 0.750 0.0850 c RP A 1
H23B H Uiso 0.48810 -0.12310 0.38120 0.750 0.0850 c RP A 1
H23E H Uiso 0.34810 -0.06970 0.25830 0.750 0.0770 c RP B 1
H23F H Uiso 0.42860 -0.02810 0.30820 0.750 0.0770 c RP B 1
H24A H Uiso 0.54610 -0.05730 0.23760 0.750 0.0700 c RP B 1
H24B H Uiso 0.47020 -0.10080 0.19180 0.750 0.0700 c RP B 1
H25A H Uiso 0.44160 -0.04820 0.05810 0.750 0.1020 c RP B 1
H25B H Uiso 0.41300 -0.00920 0.12260 0.750 0.1020 c RP B 1
H25C H Uiso 0.33520 -0.05220 0.07780 0.750 0.1020 c RP B 1
H27 H Uiso 0.93310 -0.12090 0.76960 1.000 0.0480 c R . .
H28 H Uiso 1.11290 -0.10280 0.60270 1.000 0.0510 c R . .
H29 H Uiso 0.93800 -0.20070 0.74700 1.000 0.0590 c R . .
H30 H Uiso 1.11440 -0.18200 0.57750 1.000 0.0620 c R . .
H32A H Uiso 1.09430 -0.26240 0.64510 0.750 0.0760 c RP . 1
H32B H Uiso 1.00760 -0.26840 0.69280 0.750 0.0760 c RP . 1
H33A H Uiso 0.96050 -0.25390 0.47580 0.750 0.0630 c RP . 1
H33B H Uiso 0.86960 -0.25200 0.51920 0.750 0.0630 c RP . 1
H34A H Uiso 0.98930 -0.33320 0.51380 0.750 0.0720 c RP . 1
H34B H Uiso 0.91620 -0.33270 0.57790 0.750 0.0720 c RP . 1
H35A H Uiso 0.82040 -0.36600 0.41160 0.750 0.1050 c RP . 1
H35B H Uiso 0.83590 -0.32040 0.35580 0.750 0.1050 c RP . 1
H35C H Uiso 0.76260 -0.31940 0.41970 0.750 0.1050 c RP . 1
H37 H Uiso 1.24080 -0.08620 0.87670 1.000 0.0650 c R . .
H38 H Uiso 1.24830 0.00380 0.65600 1.000 0.0400 c R . .
H39 H Uiso 1.40830 -0.11500 0.89900 1.000 0.0730 c R . .
H40 H Uiso 1.41410 -0.02680 0.67590 1.000 0.0510 c R . .
H42A H Uiso 1.57380 -0.10920 0.87450 1.000 0.0750 c R . .
H42B H Uiso 1.58860 -0.06900 0.80410 1.000 0.0750 c R . .
H43A H Uiso 1.59970 -0.14130 0.72550 0.600 0.0990 c RP . 1
H43B H Uiso 1.49430 -0.11530 0.64660 0.600 0.0990 c RP . 1
H44A H Uiso 1.38330 -0.16320 0.71940 0.600 0.0950 c RP . 1
H44B H Uiso 1.43330 -0.19410 0.65740 0.600 0.0950 c RP . 1
H45A H Uiso 1.44350 -0.23140 0.80510 0.600 0.1330 c RP . 1
H45B H Uiso 1.51100 -0.19010 0.87710 0.600 0.1330 c RP . 1
H45C H Uiso 1.56170 -0.22100 0.81500 0.600 0.1330 c RP . 1
H47 H Uiso 1.27550 0.04630 0.87950 1.000 0.0430 c R . .
H48 H Uiso 1.03450 0.10690 0.62760 1.000 0.0430 c R . .
H49 H Uiso 1.37980 0.11290 0.90220 1.000 0.0530 c R . .
H50 H Uiso 1.14220 0.17230 0.64960 1.000 0.0540 c R . .
H52A H Uiso 1.32800 0.20650 0.72330 0.600 0.0980 c RP . 1
H52B H Uiso 1.41830 0.18520 0.82830 0.600 0.0980 c RP . 1
H53A H Uiso 1.22960 0.23960 0.82800 0.600 0.1130 c RP . 1
H53B H Uiso 1.31350 0.21600 0.93280 0.600 0.1130 c RP . 1
H54A H Uiso 1.35530 0.28770 0.82480 0.600 0.1130 c RP . 1
H54B H Uiso 1.44500 0.26230 0.92400 0.600 0.1130 c RP . 1
H55A H Uiso 1.37730 0.32740 0.97780 0.600 0.1670 c RP . 1
H55B H Uiso 1.35300 0.28160 1.02680 0.600 0.1670 c RP . 1
H55C H Uiso 1.26030 0.30530 0.92810 0.600 0.1670 c RP . 1
H9 H Uiso 0.82780 0.15750 0.77520 1.000 0.0510 c R . .
H10 H Uiso 0.70960 0.12560 0.46510 1.000 0.0470 c R . .
H12A H Uiso 0.69280 0.20660 0.65510 1.000 0.0650 c R . .
H12B H Uiso 0.62390 0.18930 0.53820 1.000 0.0650 c R . .
H13A H Uiso 0.82580 0.23660 0.59850 1.000 0.0590 c R . .
H13B H Uiso 0.75070 0.22170 0.48130 1.000 0.0590 c R . .
H14A H Uiso 0.61730 0.27550 0.48290 1.000 0.0680 c R . .
H14B H Uiso 0.69850 0.29190 0.59700 1.000 0.0680 c R . .
H15A H Uiso 0.70210 0.34430 0.47070 1.000 0.1220 c R . .
H15B H Uiso 0.73450 0.30420 0.41150 1.000 0.1220 c R . .
H15C H Uiso 0.81660 0.32020 0.52560 1.000 0.1220 c R . .
H23C H Uiso 0.46280 -0.11030 0.44410 0.250 0.0850 d RP A 2
H23D H Uiso 0.43650 -0.06350 0.38000 0.250 0.0850 d RP A 2
H23G H Uiso 0.51840 -0.14090 0.31370 0.250 0.0560 c RP B 2
H23H H Uiso 0.39340 -0.13010 0.27120 0.250 0.0560 c RP B 2
H24C H Uiso 0.46550 -0.10490 0.15630 0.250 0.0350 c RP B 2
H24D H Uiso 0.54300 -0.07100 0.24510 0.250 0.0350 c RP B 2
H25D H Uiso 0.39020 -0.02930 0.13030 0.250 0.1040 c RP B 2
H25E H Uiso 0.38920 -0.03100 0.24400 0.250 0.1040 c RP B 2
H25F H Uiso 0.31290 -0.06430 0.15340 0.250 0.1040 c RP B 2
H32C H Uiso 1.05640 -0.26920 0.70550 0.250 0.0760 d RP . 2
H32D H Uiso 1.06280 -0.25940 0.59550 0.250 0.0760 d RP . 2
H33C H Uiso 0.87520 -0.25060 0.50190 0.250 0.1080 c RP . 2
H33D H Uiso 0.85650 -0.25400 0.60610 0.250 0.1080 c RP . 2
H34C H Uiso 0.89440 -0.34030 0.60690 0.250 0.0630 c RP . 2
H34D H Uiso 0.78550 -0.32460 0.50930 0.250 0.0630 c RP . 2
H35D H Uiso 0.91820 -0.36090 0.45240 0.250 0.0940 c RP . 2
H35E H Uiso 0.99240 -0.31710 0.50050 0.250 0.0940 c RP . 2
H35F H Uiso 0.87940 -0.31130 0.40280 0.250 0.0940 c RP . 2
H43C H Uiso 1.47710 -0.11850 0.64730 0.400 0.0990 d RP . 2
H43D H Uiso 1.50060 -0.15970 0.72980 0.400 0.0990 d RP . 2
H44C H Uiso 1.68030 -0.10800 0.70600 0.400 0.0830 c RP . 2
H44D H Uiso 1.70110 -0.15100 0.78280 0.400 0.0830 c RP . 2
H45D H Uiso 1.71720 -0.17410 0.62830 0.400 0.1030 c RP . 2
H45E H Uiso 1.59810 -0.15690 0.55890 0.400 0.1030 c RP . 2
H45F H Uiso 1.61770 -0.20000 0.63530 0.400 0.1030 c RP . 2
H52C H Uiso 1.30290 0.21900 0.80600 0.400 0.0980 d RP . 2
H52D H Uiso 1.40830 0.18850 0.85600 0.400 0.0980 d RP . 2
H53C H Uiso 1.30260 0.21150 0.64350 0.400 0.0900 c RP . 2
H53D H Uiso 1.40420 0.17890 0.68960 0.400 0.0900 c RP . 2
H54C H Uiso 1.41530 0.27230 0.74200 0.400 0.1300 c RP . 2
H54D H Uiso 1.51380 0.23850 0.76740 0.400 0.1300 c RP . 2
H55D H Uiso 1.46490 0.23630 0.58250 0.400 0.1520 c RP . 2
H55E H Uiso 1.51580 0.28310 0.64170 0.400 0.1520 c RP . 2
H55F H Uiso 1.38940 0.27910 0.57520 0.400 0.1520 c RP . 2

loop_
_atom_type_symbol
_atom_type_description
_atom_type_scat_dispersion_real
_atom_type_scat_dispersion_imag
_atom_type_scat_source
C C 0.0181 0.0091 ' International Tables Vol C Tables 4.2.6.8 and 6.1.1.4'
H H 0.0000 0.0000 ' International Tables Vol C Tables 4.2.6.8 and 6.1.1.4'
Fe Fe -1.1336 3.1974 ' International Tables Vol C Tables 4.2.6.8 and 6.1.1.4'
O O 0.0492 0.0322 ' International Tables Vol C Tables 4.2.6.8 and 6.1.1.4'
Se Se -0.7943 1.1372 ' International Tables Vol C Tables 4.2.6.8 and 6.1.1.4'

loop_
_geom_angle_atom_site_label_1
_geom_angle_atom_site_label_2
_geom_angle_atom_site_label_3
_geom_angle
_geom_angle_site_symmetry_1
_geom_angle_publ_flag
Se2 Se1 Fe1 115.18(2) 3_757 yes
Se1 Se2 Fe1 115.65(2) 3_757 yes
Se1 Fe1 Se2 99.03(2) . yes
Se1 Fe1 C1 105.74(10) . yes
Se1 Fe1 C2 144.22(9) . yes
Se1 Fe1 C3 146.38(12) . yes
Se1 Fe1 C4 106.69(11) . yes
Se1 Fe1 C5 87.24(10) . yes
Se1 Fe1 C56 89.33(13) . yes
Se2 Fe1 C1 98.09(12) . yes
Se2 Fe1 C2 88.35(12) . yes
Se2 Fe1 C3 114.11(12) . yes
Se2 Fe1 C4 152.45(11) . yes
Se2 Fe1 C5 135.87(11) . yes
Se2 Fe1 C56 87.39(14) . yes
C1 Fe1 C2 38.50(13) . yes
C1 Fe1 C3 65.51(14) . yes
C1 Fe1 C4 65.78(15) . yes
C1 Fe1 C5 39.18(16) . yes
C1 Fe1 C56 162.82(16) . yes
C2 Fe1 C3 38.45(15) . yes
C2 Fe1 C4 64.99(16) . yes
C2 Fe1 C5 64.41(15) . yes
C2 Fe1 C56 126.13(16) . yes
C3 Fe1 C4 39.69(16) . yes
C3 Fe1 C5 65.39(14) . yes
C3 Fe1 C56 97.37(16) . yes
C4 Fe1 C5 38.75(14) . yes
C4 Fe1 C56 102.41(17) . yes
C5 Fe1 C56 136.58(18) . yes
Fe1 C1 C2 72.4(2) . yes
Fe1 C1 C5 71.2(2) . yes
Fe1 C1 C6 126.4(3) . yes
C2 C1 C5 107.6(3) . no
C2 C1 C6 126.8(4) . no
C5 C1 C6 125.3(3) . no
Fe1 C2 C1 69.1(2) . yes
Fe1 C2 C3 68.3(2) . yes
Fe1 C2 C16 134.2(3) . yes
C1 C2 C3 108.2(4) . no
C1 C2 C16 126.4(3) . no
C3 C2 C16 125.0(3) . no
Fe1 C3 C2 73.3(2) . yes
Fe1 C3 C4 70.3(2) . yes
Fe1 C3 C26 126.4(3) . yes
C2 C3 C4 108.2(3) . no
C2 C3 C26 126.8(4) . no
C4 C3 C26 124.8(4) . no
Fe1 C4 C3 70.0(2) . yes
Fe1 C4 C5 72.1(2) . yes
Fe1 C4 C36 132.5(3) . yes
C3 C4 C5 107.8(4) . no
C3 C4 C36 123.3(3) . no
C5 C4 C36 127.9(4) . no
Fe1 C5 C1 69.7(2) . yes
Fe1 C5 C4 69.1(2) . yes
Fe1 C5 C46 131.0(3) . yes
C1 C5 C4 107.9(3) . no
C1 C5 C46 125.2(3) . no
C4 C5 C46 126.7(4) . no
C1 C6 C7 121.8(3) . no
C1 C6 C8 119.7(3) . no
C7 C6 C8 118.5(3) . no
C6 C7 C9 120.3(4) . no
C6 C8 C10 120.3(3) . no
C7 C9 C11 121.5(4) . no
C8 C10 C11 121.2(4) . no
C9 C11 C10 118.0(4) . no
C9 C11 C12 120.4(4) . no
C10 C11 C12 121.6(4) . no
C11 C12 C13 113.1(5) . no
C12 C13 C14 114.1(5) . no
C13 C14 C15 113.7(5) . no
C2 C16 C17 118.5(4) . no
C2 C16 C18 123.4(3) . no
C17 C16 C18 118.1(4) . no
C16 C17 C19 120.9(4) . no
C16 C18 C20 120.1(4) . no
C17 C19 C21 121.0(4) . no
C18 C20 C21 122.1(4) . no
C19 C21 C20 117.6(4) . no
C19 C21 C22 122.7(4) . no
C20 C21 C22 119.6(4) . no
C21 C22 C23 112.7(5) . no
C21 C22 C23B 118.1(9) . no
C22 C23 C24 115.2(6) . no
C22 C23B C24B 112.9(15) . no
C23 C24 C25 113.1(7) . no
C23B C24B C25B 111(2) . no
C3 C26 C28 120.0(4) . no
C3 C26 C27 122.0(4) . no
C27 C26 C28 117.9(4) . no
C26 C27 C29 120.5(4) . no
C26 C28 C30 121.4(4) . no
C27 C29 C31 121.3(5) . no
C28 C30 C31 121.0(5) . no
C29 C31 C32 121.0(5) . no
C29 C31 C30 117.8(4) . no
C30 C31 C32 121.1(5) . no
C31 C32 C33B 108.0(9) . no
C31 C32 C33 113.5(5) . no
C32 C33 C34 112.8(5) . no
C32 C33B C34B 121.1(16) . no
C33 C34 C35 112.0(6) . no
C33B C34B C35B 96.4(17) . no
C4 C36 C38 118.7(3) . no
C37 C36 C38 117.8(4) . no
C4 C36 C37 123.1(4) . no
C36 C37 C39 121.1(5) . no
C36 C38 C40 120.5(4) . no
C37 C39 C41 121.2(5) . no
C38 C40 C41 121.7(4) . no
C39 C41 C40 117.6(4) . no
C39 C41 C42 120.1(5) . no
C40 C41 C42 122.2(4) . no
C41 C42 C43 112.5(4) . no
C42 C43 C44B 108.2(6) . no
C42 C43 C44 110.0(5) . no
C43 C44 C45 118.4(8) . no
C43 C44B C45B 111.6(11) . no
C5 C46 C47 121.4(3) . no
C5 C46 C48 119.9(4) . no
C47 C46 C48 118.6(4) . no
C46 C47 C49 119.8(4) . no
C46 C48 C50 120.7(4) . no
C47 C49 C51 121.4(4) . no
C48 C50 C51 120.9(4) . no
C49 C51 C50 118.6(4) . no
C50 C51 C52 120.1(5) . no
C49 C51 C52 121.3(5) . no
C51 C52 C53 107.1(6) . no
C51 C52 C53B 117.7(8) . no
C52 C53 C54 111.6(11) . no
C52 C53B C54B 121.8(14) . no
C53 C54 C55 106.7(12) . no
C53B C54B C55B 119.7(18) . no
Fe1 C56 O1 179.2(4) . yes
C6 C7 H7 120.00 . no
C9 C7 H7 120.00 . no
C6 C8 H8 120.00 . no
C10 C8 H8 120.00 . no
C7 C9 H9 119.00 . no
C11 C9 H9 119.00 . no
C8 C10 H10 119.00 . no
C11 C10 H10 119.00 . no
C11 C12 H12A 109.00 . no
C11 C12 H12B 109.00 . no
C13 C12 H12A 109.00 . no
C13 C12 H12B 109.00 . no
H12A C12 H12B 108.00 . no
C12 C13 H13A 109.00 . no
C12 C13 H13B 109.00 . no
C14 C13 H13A 109.00 . no
C14 C13 H13B 109.00 . no
H13A C13 H13B 108.00 . no
C13 C14 H14A 109.00 . no
C13 C14 H14B 109.00 . no
C15 C14 H14A 109.00 . no
C15 C14 H14B 109.00 . no
H14A C14 H14B 108.00 . no
C14 C15 H15A 109.00 . no
C14 C15 H15B 109.00 . no
C14 C15 H15C 109.00 . no
H15A C15 H15B 110.00 . no
H15A C15 H15C 110.00 . no
H15B C15 H15C 109.00 . no
C16 C17 H17 120.00 . no
C19 C17 H17 120.00 . no
C16 C18 H18 120.00 . no
C20 C18 H18 120.00 . no
C17 C19 H19 119.00 . no
C21 C19 H19 120.00 . no
C18 C20 H20 119.00 . no
C21 C20 H20 119.00 . no
C21 C22 H23A 109.00 . no
C21 C22 H23B 109.00 . no
C21 C22 H23C 108.00 . no
C21 C22 H23D 107.00 . no
C23 C22 H23A 109.00 . no
C23 C22 H23B 109.00 . no
H23A C22 H23B 108.00 . no
C23B C22 H23C 109.00 . no
C23B C22 H23D 107.00 . no
H23C C22 H23D 107.00 . no
C22 C23 H23E 108.00 . no
C22 C23 H23F 108.00 . no
C24 C23 H23E 108.00 . no
C24 C23 H23F 109.00 . no
H23E C23 H23F 108.00 . no
C24B C23B H23H 109.00 . no
H23G C23B H23H 108.00 . no
C22 C23B H23H 109.00 . no
C24B C23B H23G 109.00 . no
C22 C23B H23G 109.00 . no
C25 C24 H24A 109.00 . no
C25 C24 H24B 109.00 . no
C23 C24 H24A 109.00 . no
C23 C24 H24B 109.00 . no
H24A C24 H24B 108.00 . no
C23B C24B H24D 109.00 . no
C25B C24B H24C 109.00 . no
C23B C24B H24C 109.00 . no
H24C C24B H24D 108.00 . no
C25B C24B H24D 109.00 . no
C24 C25 H25B 109.00 . no
C24 C25 H25C 109.00 . no
H25A C25 H25C 109.00 . no
H25B C25 H25C 109.00 . no
H25A C25 H25B 110.00 . no
C24 C25 H25A 109.00 . no
C24B C25B H25D 110.00 . no
C24B C25B H25E 109.00 . no
C24B C25B H25F 110.00 . no
H25D C25B H25E 110.00 . no
H25D C25B H25F 110.00 . no
H25E C25B H25F 109.00 . no
C26 C27 H27 120.00 . no
C29 C27 H27 120.00 . no
C30 C28 H28 119.00 . no
C26 C28 H28 119.00 . no
C27 C29 H29 119.00 . no
C31 C29 H29 119.00 . no
C28 C30 H30 120.00 . no
C31 C30 H30 119.00 . no
C31 C32 H32A 109.00 . no
C31 C32 H32B 109.00 . no
C31 C32 H32C 110.00 . no
C31 C32 H32D 110.00 . no
C33 C32 H32A 109.00 . no
C33 C32 H32B 109.00 . no
H32A C32 H32B 108.00 . no
C33B C32 H32C 113.00 . no
C33B C32 H32D 107.00 . no
H32C C32 H32D 109.00 . no
C32 C33 H33A 109.00 . no
C32 C33 H33B 109.00 . no
C34 C33 H33A 109.00 . no
C34 C33 H33B 109.00 . no
H33A C33 H33B 108.00 . no
C32 C33B H33C 107.00 . no
C32 C33B H33D 107.00 . no
C34B C33B H33C 107.00 . no
C34B C33B H33D 107.00 . no
H33C C33B H33D 107.00 . no
H34A C34 H34B 108.00 . no
C33 C34 H34B 109.00 . no
C35 C34 H34A 109.00 . no
C33 C34 H34A 109.00 . no
C35 C34 H34B 109.00 . no
C33B C34B H34D 113.00 . no
C35B C34B H34C 112.00 . no
C33B C34B H34C 113.00 . no
H34C C34B H34D 110.00 . no
C35B C34B H34D 113.00 . no
C34 C35 H35B 109.00 . no
C34 C35 H35A 110.00 . no
H35B C35 H35C 109.00 . no
H35A C35 H35C 109.00 . no
C34 C35 H35C 109.00 . no
H35A C35 H35B 109.00 . no
C34B C35B H35E 109.00 . no
C34B C35B H35F 109.00 . no
H35D C35B H35E 110.00 . no
H35D C35B H35F 109.00 . no
C34B C35B H35D 109.00 . no
H35E C35B H35F 110.00 . no
C36 C37 H37 119.00 . no
C39 C37 H37 120.00 . no
C40 C38 H38 120.00 . no
C36 C38 H38 120.00 . no
C37 C39 H39 119.00 . no
C41 C39 H39 119.00 . no
C38 C40 H40 119.00 . no
C41 C40 H40 119.00 . no
C41 C42 H42A 109.00 . no
C41 C42 H42B 109.00 . no
C43 C42 H42A 109.00 . no
C43 C42 H42B 109.00 . no
H42A C42 H42B 108.00 . no
C42 C43 H43A 110.00 . no
C42 C43 H43B 110.00 . no
C42 C43 H43C 110.00 . no
C42 C43 H43D 110.00 . no
C44 C43 H43A 110.00 . no
C44 C43 H43B 110.00 . no
H43A C43 H43B 108.00 . no
C44B C43 H43C 110.00 . no
C44B C43 H43D 110.00 . no
H43C C43 H43D 108.00 . no
C43 C44 H44A 108.00 . no
C43 C44 H44B 108.00 . no
C45 C44 H44A 108.00 . no
C45 C44 H44B 108.00 . no
H44A C44 H44B 107.00 . no
C45B C44B H44C 109.00 . no
C43 C44B H44C 109.00 . no
C43 C44B H44D 109.00 . no
C45B C44B H44D 109.00 . no
H44C C44B H44D 108.00 . no
C44 C45 H45A 109.00 . no
C44 C45 H45C 109.00 . no
H45A C45 H45B 109.00 . no
C44 C45 H45B 110.00 . no
H45B C45 H45C 109.00 . no
H45A C45 H45C 109.00 . no
C44B C45B H45E 109.00 . no
C44B C45B H45D 109.00 . no
H45D C45B H45E 109.00 . no
H45D C45B H45F 110.00 . no
C44B C45B H45F 110.00 . no
H45E C45B H45F 110.00 . no
C46 C47 H47 120.00 . no
C49 C47 H47 120.00 . no
C50 C48 H48 120.00 . no
C46 C48 H48 120.00 . no
C51 C49 H49 119.00 . no
C47 C49 H49 119.00 . no
C48 C50 H50 120.00 . no
C51 C50 H50 119.00 . no
C51 C52 H52A 110.00 . no
H52A C52 H52B 109.00 . no
C53B C52 H52C 108.00 . no
C53B C52 H52D 108.00 . no
H52C C52 H52D 107.00 . no
C51 C52 H52D 107.00 . no
C51 C52 H52B 110.00 . no
C51 C52 H52C 108.00 . no
C53 C52 H52A 110.00 . no
C53 C52 H52B 110.00 . no
C52 C53 H53A 109.00 . no
C52 C53 H53B 109.00 . no
C54 C53 H53A 109.00 . no
C54 C53 H53B 109.00 . no
H53A C53 H53B 108.00 . no
C52 C53B H53D 107.00 . no
C54B C53B H53C 107.00 . no
C52 C53B H53C 107.00 . no
C54B C53B H53D 107.00 . no
H53C C53B H53D 107.00 . no
C53 C54 H54A 110.00 . no
C55 C54 H54B 110.00 . no
C53 C54 H54B 110.00 . no
C55 C54 H54A 110.00 . no
H54A C54 H54B 109.00 . no
C53B C54B H54C 107.00 . no
C53B C54B H54D 107.00 . no
C55B C54B H54D 107.00 . no
H54C C54B H54D 107.00 . no
C55B C54B H54C 107.00 . no
C54 C55 H55A 109.00 . no
C54 C55 H55B 109.00 . no
C54 C55 H55C 110.00 . no
H55A C55 H55B 109.00 . no
H55A C55 H55C 109.00 . no
H55B C55 H55C 109.00 . no
C54B C55B H55D 110.00 . no
C54B C55B H55E 110.00 . no
C54B C55B H55F 109.00 . no
H55D C55B H55E 110.00 . no
H55D C55B H55F 109.00 . no
H55E C55B H55F 109.00 . no

loop_
_geom_bond_atom_site_label_1
_geom_bond_atom_site_label_2
_geom_bond_distance
_geom_bond_site_symmetry_2
_geom_bond_publ_flag
Se1 Fe1 2.3614(7) . yes
Se1 Se2 2.2836(5) 3_757 yes
Se2 Fe1 2.3570(7) . yes
Fe1 C1 2.152(4) . yes
Fe1 C2 2.195(4) . yes
Fe1 C3 2.128(4) . yes
Fe1 C4 2.132(4) . yes
Fe1 C5 2.172(4) . yes
Fe1 C56 1.777(4) . yes
O1 C56 1.129(5) . yes
C1 C2 1.433(5) . no
C1 C5 1.450(6) . no
C1 C6 1.488(5) . no
C2 C3 1.425(6) . no
C2 C16 1.492(6) . no
C3 C4 1.446(6) . no
C3 C26 1.490(5) . no
C4 C5 1.428(5) . no
C4 C36 1.489(6) . no
C5 C46 1.484(6) . no
C6 C7 1.391(5) . no
C6 C8 1.396(5) . no
C7 C9 1.393(6) . no
C8 C10 1.390(6) . no
C9 C11 1.380(7) . no
C10 C11 1.391(6) . no
C11 C12 1.507(6) . no
C12 C13 1.534(7) . no
C13 C14 1.519(7) . no
C14 C15 1.500(8) . no
C16 C17 1.395(5) . no
C16 C18 1.392(6) . no
C17 C19 1.392(6) . no
C18 C20 1.387(6) . no
C19 C21 1.384(6) . no
C20 C21 1.388(6) . no
C21 C22 1.531(7) . no
C22 C23 1.613(9) . no
C22 C23B 1.487(18) . no
C23 C24 1.514(11) . no
C23B C24B 1.43(3) . no
C24 C25 1.469(11) . no
C24B C25B 1.52(3) . no
C26 C28 1.389(6) . no
C26 C27 1.385(6) . no
C27 C29 1.390(6) . no
C28 C30 1.378(6) . no
C29 C31 1.386(8) . no
C30 C31 1.382(7) . no
C31 C32 1.512(6) . no
C32 C33 1.505(9) . no
C32 C33B 1.60(3) . no
C33 C34 1.543(8) . no
C33B C34B 1.60(3) . no
C34 C35 1.497(12) . no
C34B C35B 1.53(4) . no
C36 C37 1.396(6) . no
C36 C38 1.394(6) . no
C37 C39 1.385(8) . no
C38 C40 1.391(6) . no
C39 C41 1.389(7) . no
C40 C41 1.387(7) . no
C41 C42 1.521(7) . no
C42 C43 1.561(8) . no
C43 C44B 1.682(15) . no
C43 C44 1.684(12) . no
C44 C45 1.451(16) . no
C44B C45B 1.50(2) . no
C46 C47 1.407(6) . no
C46 C48 1.394(5) . no
C47 C49 1.390(6) . no
C48 C50 1.387(6) . no
C49 C51 1.385(6) . no
C50 C51 1.389(8) . no
C51 C52 1.513(8) . no
C52 C53B 1.447(19) . no
C52 C53 1.696(15) . no
C53 C54 1.361(18) . no
C53B C54B 1.47(3) . no
C54 C55 1.47(2) . no
C54B C55B 1.44(3) . no
C7 H7 0.9300 . no
C8 H8 0.9300 . no
C9 H9 0.9300 . no
C10 H10 0.9300 . no
C12 H12A 0.9700 . no
C12 H12B 0.9700 . no
C13 H13A 0.9700 . no
C13 H13B 0.9700 . no
C14 H14A 0.9700 . no
C14 H14B 0.9700 . no
C15 H15A 0.9600 . no
C15 H15B 0.9600 . no
C15 H15C 0.9600 . no
C17 H17 0.9300 . no
C18 H18 0.9300 . no
C19 H19 0.9300 . no
C20 H20 0.9300 . no
C22 H23A 0.9700 . no
C22 H23B 0.9700 . no
C22 H23C 0.9700 . no
C22 H23D 0.9700 . no
C23 H23E 0.9700 . no
C23 H23F 0.9700 . no
C23B H23G 0.9700 . no
C23B H23H 0.9700 . no
C24 H24A 0.9700 . no
C24 H24B 0.9700 . no
C24B H24C 0.9700 . no
C24B H24D 0.9700 . no
C25 H25A 0.9600 . no
C25 H25B 0.9600 . no
C25 H25C 0.9600 . no
C25B H25D 0.9600 . no
C25B H25F 0.9600 . no
C25B H25E 0.9600 . no
C27 H27 0.9300 . no
C28 H28 0.9300 . no
C29 H29 0.9300 . no
C30 H30 0.9300 . no
C32 H32C 0.9700 . no
C32 H32A 0.9700 . no
C32 H32B 0.9700 . no
C32 H32D 0.9700 . no
C33 H33A 0.9700 . no
C33 H33B 0.9700 . no
C33B H33C 0.9700 . no
C33B H33D 0.9700 . no
C34 H34A 0.9700 . no
C34 H34B 0.9700 . no
C34B H34C 0.9700 . no
C34B H34D 0.9700 . no
C35 H35A 0.9600 . no
C35 H35B 0.9600 . no
C35 H35C 0.9600 . no
C35B H35D 0.9600 . no
C35B H35E 0.9500 . no
C35B H35F 0.9600 . no
C37 H37 0.9300 . no
C38 H38 0.9300 . no
C39 H39 0.9300 . no
C40 H40 0.9300 . no
C42 H42B 0.9700 . no
C42 H42A 0.9700 . no
C43 H43B 0.9700 . no
C43 H43C 0.9700 . no
C43 H43A 0.9700 . no
C43 H43D 0.9700 . no
C44 H44B 0.9700 . no
C44 H44A 0.9700 . no
C44B H44D 0.9700 . no
C44B H44C 0.9700 . no
C45 H45A 0.9600 . no
C45 H45B 0.9600 . no
C45 H45C 0.9600 . no
C45B H45E 0.9600 . no
C45B H45F 0.9600 . no
C45B H45D 0.9600 . no
C47 H47 0.9300 . no
C48 H48 0.9300 . no
C49 H49 0.9300 . no
C50 H50 0.9300 . no
C52 H52B 0.9700 . no
C52 H52C 0.9700 . no
C52 H52D 0.9700 . no
C52 H52A 0.9700 . no
C53 H53A 0.9700 . no
C53 H53B 0.9700 . no
C53B H53C 0.9700 . no
C53B H53D 0.9700 . no
C54 H54A 0.9700 . no
C54 H54B 0.9700 . no
C54B H54C 0.9700 . no
C54B H54D 0.9700 . no
C55 H55B 0.9600 . no
C55 H55C 0.9600 . no
C55 H55A 0.9600 . no
C55B H55D 0.9600 . no
C55B H55E 0.9600 . no
C55B H55F 0.9600 . no

loop_
_geom_hbond_atom_site_label_D
_geom_hbond_atom_site_label_H
_geom_hbond_atom_site_label_A
_geom_hbond_distance_DH
_geom_hbond_distance_HA
_geom_hbond_distance_DA
_geom_hbond_angle_DHA
_geom_hbond_publ_flag
C7 H7 Se1 0.9300 2.8700 3.701(4) 149.00 yes
C18 H18 Se2 0.9300 2.6900 3.202(4) 115.00 yes
C47 H47 Se1 0.9300 2.8900 3.186(4) 100.00 yes

loop_
_geom_torsion_atom_site_label_1
_geom_torsion_atom_site_label_2
_geom_torsion_atom_site_label_3
_geom_torsion_atom_site_label_4
_geom_torsion
_geom_torsion_site_symmetry_1
_geom_torsion_site_symmetry_3
_geom_torsion_site_symmetry_4
_geom_torsion_publ_flag
Fe1 Se1 Se2 Fe1 -65.28(4) . 3_757 3_757 no
Se2 Se1 Fe1 Se2 56.00(3) 3_757 . . no
Se2 Se1 Fe1 C1 157.13(12) 3_757 . . no
Se2 Se1 Fe1 C2 155.8(2) 3_757 . . no
Se2 Se1 Fe1 C3 -133.59(19) 3_757 . . no
Se2 Se1 Fe1 C4 -134.00(11) 3_757 . . no
Se2 Se1 Fe1 C5 -167.95(11) 3_757 . . no
Se2 Se1 Fe1 C56 -31.24(14) 3_757 . . no
Se1 Se2 Fe1 Se1 -56.34(3) 3_757 . . no
Se1 Se2 Fe1 C1 -163.80(10) 3_757 . . no
Se1 Se2 Fe1 C2 158.85(9) 3_757 . . no
Se1 Se2 Fe1 C3 129.47(11) 3_757 . . no
Se1 Se2 Fe1 C4 144.7(2) 3_757 . . no
Se1 Se2 Fe1 C5 -151.72(14) 3_757 . . no
Se1 Se2 Fe1 C56 32.56(13) 3_757 . . no
Se1 Fe1 C1 C2 -178.8(2) . . . no
Se2 Fe1 C1 C2 -77.0(2) . . . no
C3 Fe1 C1 C2 35.9(2) . . . no
C4 Fe1 C1 C2 79.7(3) . . . no
C5 Fe1 C1 C2 116.4(3) . . . no
Se1 Fe1 C1 C5 64.8(2) . . . no
Se2 Fe1 C1 C5 166.66(19) . . . no
C2 Fe1 C1 C5 -116.4(3) . . . no
C3 Fe1 C1 C5 -80.5(2) . . . no
C4 Fe1 C1 C5 -36.7(2) . . . no
Se1 Fe1 C1 C6 -55.6(4) . . . no
Se2 Fe1 C1 C6 46.2(3) . . . no
C2 Fe1 C1 C6 123.1(5) . . . no
C3 Fe1 C1 C6 159.1(4) . . . no
C4 Fe1 C1 C6 -157.2(4) . . . no
C5 Fe1 C1 C6 -120.5(4) . . . no
Se1 Fe1 C5 C4 121.3(2) . . . no
Se2 Fe1 C5 C4 -138.6(2) . . . no
C1 Fe1 C5 C4 -119.4(3) . . . no
C2 Fe1 C5 C4 -81.2(2) . . . no
C3 Fe1 C5 C4 -38.6(2) . . . no
C56 Fe1 C5 C4 35.2(3) . . . no
Se1 Fe1 C5 C46 0.2(4) . . . no
Se2 Fe1 C5 C46 100.4(4) . . . no
C1 Fe1 C5 C46 119.5(5) . . . no
C2 Fe1 C5 C46 157.7(4) . . . no
C3 Fe1 C5 C46 -159.7(4) . . . no
C4 Fe1 C5 C46 -121.1(5) . . . no
C56 Fe1 C5 C46 -85.9(4) . . . no
Se1 Fe1 C2 C3 122.9(2) . . . no
Se2 Fe1 C2 C3 -133.9(2) . . . no
C1 Fe1 C2 C3 120.9(4) . . . no
C4 Fe1 C2 C3 38.9(2) . . . no
C5 Fe1 C2 C3 82.0(3) . . . no
C56 Fe1 C2 C3 -48.4(3) . . . no
Se1 Fe1 C2 C16 -118.9(3) . . . no
Se2 Fe1 C2 C16 -15.7(3) . . . no
C1 Fe1 C2 C16 -120.9(5) . . . no
Se1 Fe1 C2 C1 2.0(4) . . . no
Se2 Fe1 C2 C1 105.2(2) . . . no
C3 Fe1 C2 C1 -120.9(4) . . . no
C4 Fe1 C2 C1 -81.9(3) . . . no
C5 Fe1 C2 C1 -38.9(2) . . . no
C56 Fe1 C2 C1 -169.2(3) . . . no
C56 Fe1 C4 C36 -30.7(4) . . . no
C5 Fe1 C3 C2 -79.2(2) . . . no
C56 Fe1 C3 C2 142.5(2) . . . no
Se1 Fe1 C3 C4 -0.6(3) . . . no
Se2 Fe1 C3 C4 169.00(18) . . . no
C1 Fe1 C3 C4 81.0(2) . . . no
C2 Fe1 C3 C4 116.9(3) . . . no
C5 Fe1 C3 C4 37.7(2) . . . no
C56 Fe1 C3 C4 -100.6(2) . . . no
C3 Fe1 C2 C16 118.2(4) . . . no
C4 Fe1 C2 C16 157.1(4) . . . no
C5 Fe1 C2 C16 -159.8(4) . . . no
C56 Fe1 C2 C16 69.8(4) . . . no
C3 Fe1 C4 C36 -117.3(4) . . . no
C5 Fe1 C4 C36 125.4(5) . . . no
C4 Fe1 C3 C2 -116.9(3) . . . no
Se2 Fe1 C4 C3 -22.1(4) . . . no
C1 Fe1 C4 C3 -80.2(2) . . . no
C2 Fe1 C4 C3 -37.7(2) . . . no
C5 Fe1 C4 C3 -117.4(3) . . . no
C56 Fe1 C4 C3 86.6(2) . . . no
Se1 Fe1 C4 C5 -63.0(2) . . . no
Se2 Fe1 C4 C5 95.2(3) . . . no
C1 Fe1 C4 C5 37.1(2) . . . no
Se1 Fe1 C3 C26 118.7(3) . . . no
Se2 Fe1 C3 C26 -71.7(4) . . . no
C1 Fe1 C3 C26 -159.7(4) . . . no
Se1 Fe1 C3 C2 -117.5(2) . . . no
Se2 Fe1 C3 C2 52.1(2) . . . no
C1 Fe1 C3 C2 -36.0(2) . . . no
C56 Fe1 C3 C26 18.7(4) . . . no
C56 Fe1 C5 C1 154.6(2) . . . no
C2 Fe1 C4 C5 79.6(2) . . . no
Se1 Fe1 C5 C1 -119.3(2) . . . no
Se2 Fe1 C5 C1 -19.2(3) . . . no
C2 Fe1 C5 C1 38.2(2) . . . no
C3 Fe1 C5 C1 80.8(2) . . . no
C4 Fe1 C5 C1 119.4(3) . . . no
Se1 Fe1 C4 C3 179.65(19) . . . no
C2 Fe1 C4 C36 -155.0(4) . . . no
C3 Fe1 C4 C5 117.4(3) . . . no
C56 Fe1 C4 C5 -156.1(2) . . . no
C2 Fe1 C3 C26 -123.8(5) . . . no
C4 Fe1 C3 C26 119.3(5) . . . no
C5 Fe1 C3 C26 157.0(4) . . . no
C1 Fe1 C4 C36 162.5(4) . . . no
Se1 Fe1 C4 C36 62.4(4) . . . no
Se2 Fe1 C4 C36 -139.4(3) . . . no
C6 C1 C5 C46 -4.7(6) . . . no
Fe1 C1 C6 C8 -155.0(3) . . . no
C2 C1 C5 C46 169.9(4) . . . no
Fe1 C1 C6 C7 27.7(6) . . . no
C6 C1 C5 C4 -179.5(4) . . . no
C2 C1 C5 C4 -4.9(4) . . . no
Fe1 C1 C2 C3 -57.1(3) . . . no
Fe1 C1 C2 C16 130.2(4) . . . no
C5 C1 C2 Fe1 62.8(3) . . . no
C2 C1 C6 C7 122.4(5) . . . no
C2 C1 C6 C8 -60.4(6) . . . no
C5 C1 C6 C7 -64.0(6) . . . no
C5 C1 C6 C8 113.2(5) . . . no
C2 C1 C5 Fe1 -63.6(3) . . . no
Fe1 C1 C5 C46 -126.5(4) . . . no
C6 C1 C2 C16 7.6(6) . . . no
C6 C1 C2 Fe1 -122.6(4) . . . no
C5 C1 C2 C3 5.7(4) . . . no
C5 C1 C2 C16 -166.9(4) . . . no
C6 C1 C2 C3 -179.7(4) . . . no
C6 C1 C5 Fe1 121.7(4) . . . no
Fe1 C1 C5 C4 58.8(3) . . . no
C16 C2 C3 C4 168.4(4) . . . no
C3 C2 C16 C18 144.7(4) . . . no
C16 C2 C3 C26 -6.3(6) . . . no
C16 C2 C3 Fe1 -129.6(4) . . . no
Fe1 C2 C16 C18 51.9(5) . . . no
C1 C2 C16 C17 133.3(4) . . . no
Fe1 C2 C16 C17 -131.0(4) . . . no
C3 C2 C16 C17 -38.2(6) . . . no
C1 C2 C3 C26 -179.1(4) . . . no
C1 C2 C3 Fe1 57.6(3) . . . no
Fe1 C2 C3 C26 123.3(4) . . . no
C1 C2 C3 C4 -4.4(4) . . . no
Fe1 C2 C3 C4 -62.1(3) . . . no
C1 C2 C16 C18 -43.8(6) . . . no
C26 C3 C4 Fe1 -121.2(4) . . . no
C26 C3 C4 C5 176.2(4) . . . no
C2 C3 C4 C5 1.4(4) . . . no
C2 C3 C4 C36 -167.7(4) . . . no
C4 C3 C26 C27 127.8(4) . . . no
C4 C3 C26 C28 -54.8(5) . . . no
C26 C3 C4 C36 7.1(6) . . . no
Fe1 C3 C26 C27 37.7(6) . . . no
Fe1 C3 C26 C28 -145.0(3) . . . no
C2 C3 C26 C27 -58.4(6) . . . no
C2 C3 C26 C28 119.0(5) . . . no
C2 C3 C4 Fe1 64.0(3) . . . no
Fe1 C3 C4 C5 -62.6(3) . . . no
Fe1 C3 C4 C36 128.3(4) . . . no
C3 C4 C5 C1 2.2(4) . . . no
C3 C4 C5 Fe1 61.3(3) . . . no
C36 C4 C5 C1 170.6(4) . . . no
C3 C4 C5 C46 -172.5(4) . . . no
C36 C4 C5 Fe1 -130.4(4) . . . no
Fe1 C4 C36 C38 -152.4(3) . . . no
C3 C4 C36 C37 -57.0(6) . . . no
C3 C4 C36 C38 115.0(4) . . . no
C5 C4 C36 C37 136.2(5) . . . no
C5 C4 C36 C38 -51.8(6) . . . no
C36 C4 C5 C46 -4.1(6) . . . no
Fe1 C4 C36 C37 35.6(6) . . . no
Fe1 C4 C5 C1 -59.1(3) . . . no
Fe1 C4 C5 C46 126.2(4) . . . no
Fe1 C5 C46 C47 56.5(6) . . . no
Fe1 C5 C46 C48 -127.7(4) . . . no
C1 C5 C46 C47 149.3(4) . . . no
C1 C5 C46 C48 -34.9(6) . . . no
C4 C5 C46 C47 -36.9(6) . . . no
C4 C5 C46 C48 138.9(4) . . . no
C1 C6 C7 C9 174.9(4) . . . no
C8 C6 C7 C9 -2.4(6) . . . no
C1 C6 C8 C10 -174.5(4) . . . no
C7 C6 C8 C10 2.9(6) . . . no
C6 C7 C9 C11 0.0(7) . . . no
C6 C8 C10 C11 -1.0(7) . . . no
C7 C9 C11 C10 1.9(7) . . . no
C7 C9 C11 C12 -176.8(4) . . . no
C8 C10 C11 C9 -1.4(7) . . . no
C8 C10 C11 C12 177.3(4) . . . no
C9 C11 C12 C13 102.5(5) . . . no
C10 C11 C12 C13 -76.2(6) . . . no
C11 C12 C13 C14 -176.0(4) . . . no
C12 C13 C14 C15 -175.7(5) . . . no
C2 C16 C17 C19 -178.0(4) . . . no
C18 C16 C17 C19 -0.7(6) . . . no
C2 C16 C18 C20 179.7(4) . . . no
C17 C16 C18 C20 2.6(6) . . . no
C16 C17 C19 C21 -1.9(6) . . . no
C16 C18 C20 C21 -2.0(6) . . . no
C17 C19 C21 C20 2.5(7) . . . no
C17 C19 C21 C22 -178.1(4) . . . no
C18 C20 C21 C19 -0.6(7) . . . no
C18 C20 C21 C22 180.0(4) . . . no
C19 C21 C22 C23 -87.7(6) . . . no
C20 C21 C22 C23 91.7(6) . . . no
C21 C22 C23 C24 69.4(8) . . . no
C22 C23 C24 C25 176.9(6) . . . no
C3 C26 C27 C29 177.9(4) . . . no
C28 C26 C27 C29 0.5(6) . . . no
C3 C26 C28 C30 -177.2(4) . . . no
C27 C26 C28 C30 0.3(6) . . . no
C26 C27 C29 C31 -0.8(7) . . . no
C26 C28 C30 C31 -0.7(7) . . . no
C27 C29 C31 C30 0.4(8) . . . no
C27 C29 C31 C32 -176.2(5) . . . no
C28 C30 C31 C29 0.4(8) . . . no
C28 C30 C31 C32 176.9(5) . . . no
C29 C31 C32 C33 97.9(7) . . . no
C30 C31 C32 C33 -78.5(7) . . . no
C31 C32 C33 C34 -171.4(6) . . . no
C32 C33 C34 C35 169.5(7) . . . no
C4 C36 C37 C39 173.7(4) . . . no
C38 C36 C37 C39 1.7(7) . . . no
C4 C36 C38 C40 -173.1(4) . . . no
C37 C36 C38 C40 -0.7(6) . . . no
C36 C37 C39 C41 -0.4(8) . . . no
C36 C38 C40 C41 -1.6(6) . . . no
C37 C39 C41 C40 -1.8(8) . . . no
C37 C39 C41 C42 -177.7(5) . . . no
C38 C40 C41 C39 2.8(7) . . . no
C38 C40 C41 C42 178.6(4) . . . no
C39 C41 C42 C43 97.8(6) . . . no
C40 C41 C42 C43 -77.9(6) . . . no
C41 C42 C43 C44 -62.4(7) . . . no
C42 C43 C44 C45 -68.8(10) . . . no
C5 C46 C47 C49 176.6(4) . . . no
C48 C46 C47 C49 0.8(6) . . . no
C5 C46 C48 C50 -175.8(4) . . . no
C47 C46 C48 C50 0.1(6) . . . no
C46 C47 C49 C51 -1.2(7) . . . no
C46 C48 C50 C51 -0.6(7) . . . no
C47 C49 C51 C50 0.8(7) . . . no
C47 C49 C51 C52 -179.7(5) . . . no
C48 C50 C51 C49 0.1(8) . . . no
C48 C50 C51 C52 -179.4(5) . . . no
C49 C51 C52 C53 -94.2(7) . . . no
C50 C51 C52 C53 85.3(8) . . . no
C51 C52 C53 C54 176.1(9) . . . no
C52 C53 C54 C55 -174.9(10) . . . no
